data_4103257
loop_
_publ_author_name
'Peter Dr\"ose'
'Alan R. Crozier'
'Samira Lashkari'
'Jochen Gottfriedsen'
'Steffen Blaurock'
'Cristian G. Hrib'
'C\"acilia Maichle-M\"ossmer'
'Christoph Sch\"adle'
'Reiner Anwander'
'Frank T. Edelmann'

_publ_section_title
;
 Facile Access to Tetravalent Cerium Compounds: One-Electron Oxidation
 Using Iodine(III) Reagents
;
_journal_name_full 'Journal of the American Chemical Society'
_journal_page_first 14046
_journal_page_last 14047
_journal_paper_doi 10.1021/ja107494h
_journal_volume 132
_journal_year 2010
_chemical_formula_moiety AC190
_chemical_formula_sum 'C18.5 H18.5 Ce Cl'
_chemical_formula_weight 416.40
_chemical_name_systematic
; 
 ? 
;
_space_group_IT_number 14
_symmetry_cell_setting monoclinic
_symmetry_space_group_name_Hall '-P 2yn'
_symmetry_space_group_name_H-M 'P 1 21/n 1'
_atom_sites_solution_hydrogens geom
_atom_sites_solution_primary direct
_atom_sites_solution_secondary difmap
_audit_creation_method SHELXL-97
_cell_angle_alpha 90.00
_cell_angle_beta 91.514(3)
_cell_angle_gamma 90.00
_cell_formula_units_Z 4
_cell_length_a 8.3124(3)
_cell_length_b 14.3667(4)
_cell_length_c 13.3820(5)
_cell_measurement_reflns_used 6753
_cell_measurement_temperature 173(2)
_cell_measurement_theta_max 59.22
_cell_measurement_theta_min 4.22
_cell_volume 1597.54(9)
_computing_cell_refinement X-AREA
_computing_data_collection X-AREA
_computing_data_reduction X-AREA
_computing_structure_refinement 'SHELXL-97 (Sheldrick, 1997)'
_computing_structure_solution 'SHELXS-97 (Sheldrick, 1990)'
_diffrn_ambient_temperature 173(2)
_diffrn_measured_fraction_theta_full 0.981
_diffrn_measured_fraction_theta_max 0.981
_diffrn_measurement_device_type stoe-ipds
_diffrn_measurement_method omega-Scan
_diffrn_radiation_monochromator graphite
_diffrn_radiation_source 'fine-focus sealed tube'
_diffrn_radiation_type MoK\a
_diffrn_radiation_wavelength 0.71073
_diffrn_reflns_av_R_equivalents 0.0643
_diffrn_reflns_av_sigmaI/netI 0.0300
_diffrn_reflns_limit_h_max 11
_diffrn_reflns_limit_h_min -11
_diffrn_reflns_limit_k_max 19
_diffrn_reflns_limit_k_min -19
_diffrn_reflns_limit_l_max 18
_diffrn_reflns_limit_l_min -18
_diffrn_reflns_number 28962
_diffrn_reflns_theta_full 29.42
_diffrn_reflns_theta_max 29.42
_diffrn_reflns_theta_min 3.05
_exptl_absorpt_coefficient_mu 3.005
_exptl_absorpt_correction_T_max 0.5184
_exptl_absorpt_correction_T_min 0.3137
_exptl_absorpt_correction_type numerical
_exptl_absorpt_process_details mulabs
_exptl_crystal_colour colourless
_exptl_crystal_density_diffrn 1.731
_exptl_crystal_density_method 'not measured'
_exptl_crystal_description column
_exptl_crystal_F_000 818
_exptl_crystal_size_max 0.30
_exptl_crystal_size_mid 0.20
_exptl_crystal_size_min 0.15
_refine_diff_density_max 0.794
_refine_diff_density_min -1.086
_refine_diff_density_rms 0.115
_refine_ls_extinction_method none
_refine_ls_goodness_of_fit_ref 1.095
_refine_ls_hydrogen_treatment constr
_refine_ls_matrix_type full
_refine_ls_number_parameters 190
_refine_ls_number_reflns 4339
_refine_ls_number_restraints 0
_refine_ls_restrained_S_all 1.095
_refine_ls_R_factor_all 0.0327
_refine_ls_R_factor_gt 0.0270
_refine_ls_shift/su_max 0.002
_refine_ls_shift/su_mean 0.000
_refine_ls_structure_factor_coef Fsqd
_refine_ls_weighting_details 'calc w=1/[\s^2^(Fo^2^)+(0.0194P)^2^+1.8314P] where P=(Fo^2^+2Fc^2^)/3'
_refine_ls_weighting_scheme calc
_refine_ls_wR_factor_gt 0.0518
_refine_ls_wR_factor_ref 0.0535
_reflns_number_gt 3895
_reflns_number_total 4339
_reflns_threshold_expression >2sigma(I)
_cod_data_source_file ja107494h_si_004.cif
_cod_data_source_block ac190-automulabs
_cod_original_formula_sum 'C18.50 H18.50 Ce Cl'
_cod_database_code 4103257

loop_
_symmetry_equiv_pos_as_xyz
'x, y, z'
'-x+1/2, y+1/2, -z+1/2'
'-x, -y, -z'
'x-1/2, -y-1/2, z-1/2'

loop_
_atom_site_label
_atom_site_type_symbol
_atom_site_fract_x
_atom_site_fract_y
_atom_site_fract_z
_atom_site_U_iso_or_equiv
_atom_site_adp_type
_atom_site_occupancy
_atom_site_symmetry_multiplicity
_atom_site_calc_flag
_atom_site_refinement_flags
C1 C 0.2611(3) 0.6460(2) 1.09269(18) 0.0277(6) Uani 1 1 d .
H1 H 0.3555 0.6165 1.1188 0.033 Uiso 1 1 calc R
C2 C 0.2403(3) 0.7424(2) 1.07812(19) 0.0285(6) Uani 1 1 d .
H2 H 0.3170 0.7895 1.0944 0.034 Uiso 1 1 calc R
C3 C 0.0864(3) 0.7566(2) 1.03540(19) 0.0279(5) Uani 1 1 d .
H3 H 0.0413 0.8148 1.0159 0.034 Uiso 1 1 calc R
C4 C 0.0099(3) 0.6688(2) 1.02637(18) 0.0262(5) Uani 1 1 d .
H4 H -0.0961 0.6576 1.0008 0.031 Uiso 1 1 calc R
C5 C 0.1188(3) 0.6012(2) 1.06198(18) 0.0261(5) Uani 1 1 d .
H5 H 0.0993 0.5361 1.0648 0.031 Uiso 1 1 calc R
C6 C 0.1727(3) 0.6916(2) 0.69579(19) 0.0319(6) Uani 1 1 d .
H6 H 0.2606 0.6954 0.6521 0.038 Uiso 1 1 calc R
C7 C 0.1015(4) 0.7668(2) 0.7460(2) 0.0329(6) Uani 1 1 d .
H7 H 0.1339 0.8301 0.7426 0.039 Uiso 1 1 calc R
C8 C -0.0246(3) 0.7321(2) 0.8015(2) 0.0294(6) Uani 1 1 d .
H8 H -0.0946 0.7676 0.8415 0.035 Uiso 1 1 calc R
C9 C -0.0298(3) 0.6349(2) 0.78785(19) 0.0268(5) Uani 1 1 d .
H9 H -0.1026 0.5933 0.8183 0.032 Uiso 1 1 calc R
C10 C 0.0907(3) 0.6102(2) 0.72173(19) 0.0287(6) Uani 1 1 d .
H10 H 0.1130 0.5492 0.6986 0.034 Uiso 1 1 calc R
C11 C 0.4913(4) 0.7993(3) 0.9079(3) 0.0417(8) Uani 1 1 d .
H11 H 0.4599 0.8563 0.9378 0.050 Uiso 1 1 calc R
C12 C 0.4834(4) 0.7779(2) 0.8059(2) 0.0364(7) Uani 1 1 d .
H12 H 0.4480 0.8182 0.7536 0.044 Uiso 1 1 calc R
C13 C 0.5369(3) 0.6868(2) 0.7949(2) 0.0329(6) Uani 1 1 d .
H13 H 0.5417 0.6540 0.7334 0.039 Uiso 1 1 calc R
C14 C 0.5822(3) 0.6514(2) 0.8884(2) 0.0342(6) Uani 1 1 d .
H14 H 0.6242 0.5911 0.9021 0.041 Uiso 1 1 calc R
C15 C 0.5539(3) 0.7214(3) 0.9577(2) 0.0365(7) Uani 1 1 d .
H15 H 0.5740 0.7169 1.0277 0.044 Uiso 1 1 calc R
Ce1 Ce 0.253981(14) 0.667155(9) 0.892170(9) 0.01545(4) Uani 1 1 d .
Cl1 Cl 0.30668(9) 0.48442(4) 0.88085(5) 0.03033(14) Uani 1 1 d .
C1S C -0.1874(8) 0.9732(5) 0.8429(5) 0.0391(14) Uani 0.50 1 d P
H1S1 H -0.1213 0.9720 0.7834 0.059 Uiso 0.50 1 calc PR
H1S2 H -0.2644 1.0247 0.8376 0.059 Uiso 0.50 1 calc PR
H1S3 H -0.2460 0.9142 0.8482 0.059 Uiso 0.50 1 calc PR
C2S C -0.0997(7) 0.9840(3) 0.9182(4) 0.0778(17) Uani 1 1 d .
C3S C 0.0659(7) 0.9966(3) 0.9080(4) 0.0788(18) Uani 1 1 d .
H3S H 0.1104 0.9944 0.8434 0.095 Uiso 1 1 calc R
C4S C 0.1625(8) 1.0118(3) 0.9876(5) 0.0840(19) Uani 1 1 d .
H4S H 0.2748 1.0198 0.9793 0.101 Uiso 1 1 calc R

loop_
_atom_site_aniso_label
_atom_site_aniso_U_11
_atom_site_aniso_U_22
_atom_site_aniso_U_33
_atom_site_aniso_U_23
_atom_site_aniso_U_13
_atom_site_aniso_U_12
C1 0.0287(13) 0.0408(15) 0.0134(10) 0.0012(10) -0.0015(9) 0.0028(11)
C2 0.0342(14) 0.0342(15) 0.0174(10) -0.0089(10) 0.0046(10) -0.0084(11)
C3 0.0339(14) 0.0290(14) 0.0213(11) -0.0035(10) 0.0092(10) 0.0061(11)
C4 0.0193(11) 0.0401(15) 0.0196(11) 0.0003(10) 0.0044(9) -0.0005(11)
C5 0.0322(14) 0.0290(13) 0.0173(10) 0.0047(10) 0.0058(9) -0.0046(11)
C6 0.0278(13) 0.0528(18) 0.0149(11) 0.0069(11) -0.0021(9) 0.0001(12)
C7 0.0366(15) 0.0328(15) 0.0286(13) 0.0147(11) -0.0123(11) -0.0001(12)
C8 0.0265(13) 0.0381(15) 0.0232(12) 0.0030(11) -0.0056(10) 0.0111(11)
C9 0.0197(11) 0.0368(15) 0.0236(12) 0.0037(11) -0.0059(9) -0.0014(10)
C10 0.0278(13) 0.0379(15) 0.0200(11) -0.0049(10) -0.0082(10) 0.0034(11)
C11 0.0350(16) 0.0412(17) 0.0495(19) -0.0114(15) 0.0101(14) -0.0226(14)
C12 0.0305(14) 0.0443(18) 0.0344(15) 0.0121(13) 0.0026(12) -0.0165(13)
C13 0.0200(12) 0.0545(19) 0.0246(12) -0.0017(12) 0.0063(10) -0.0098(12)
C14 0.0159(11) 0.0509(19) 0.0360(15) 0.0043(13) 0.0029(10) -0.0026(12)
C15 0.0209(13) 0.066(2) 0.0224(12) -0.0027(13) -0.0011(10) -0.0170(13)
Ce1 0.01524(6) 0.01820(7) 0.01289(6) 0.00080(5) -0.00003(4) -0.00073(5)
Cl1 0.0371(3) 0.0209(3) 0.0331(3) -0.0005(2) 0.0020(3) 0.0062(2)
C1S 0.039(3) 0.034(3) 0.044(3) 0.003(3) -0.008(3) -0.003(3)
C2S 0.121(4) 0.030(2) 0.085(3) 0.019(2) 0.056(3) 0.022(2)
C3S 0.119(4) 0.0320(19) 0.089(3) 0.021(2) 0.078(3) 0.020(2)
C4S 0.120(5) 0.038(2) 0.097(4) 0.026(3) 0.074(4) 0.025(3)

loop_
_atom_type_symbol
_atom_type_description
_atom_type_scat_dispersion_real
_atom_type_scat_dispersion_imag
_atom_type_scat_source
C C 0.0033 0.0016 'International Tables Vol C Tables 4.2.6.8 and 6.1.1.4'
H H 0.0000 0.0000 'International Tables Vol C Tables 4.2.6.8 and 6.1.1.4'
Ce Ce -0.2486 2.6331 'International Tables Vol C Tables 4.2.6.8 and 6.1.1.4'
Cl Cl 0.1484 0.1585 'International Tables Vol C Tables 4.2.6.8 and 6.1.1.4'

loop_
_geom_angle_atom_site_label_1
_geom_angle_atom_site_label_2
_geom_angle_atom_site_label_3
_geom_angle
_geom_angle_site_symmetry_1
_geom_angle_site_symmetry_3
C5 C1 C2 108.2(2) . .
C5 C1 Ce1 76.32(14) . .
C2 C1 Ce1 75.67(14) . .
C3 C2 C1 107.8(2) . .
C3 C2 Ce1 75.18(14) . .
C1 C2 Ce1 74.18(14) . .
C2 C3 C4 107.9(3) . .
C2 C3 Ce1 74.94(15) . .
C4 C3 Ce1 75.89(15) . .
C5 C4 C3 107.7(2) . .
C5 C4 Ce1 74.62(14) . .
C3 C4 Ce1 74.07(14) . .
C1 C5 C4 108.4(3) . .
C1 C5 Ce1 73.83(14) . .
C4 C5 Ce1 75.71(14) . .
C10 C6 C7 108.0(3) . .
C10 C6 Ce1 76.29(14) . .
C7 C6 Ce1 74.64(15) . .
C8 C7 C6 108.1(3) . .
C8 C7 Ce1 76.70(15) . .
C6 C7 Ce1 75.24(15) . .
C7 C8 C9 107.9(3) . .
C7 C8 Ce1 73.75(15) . .
C9 C8 Ce1 75.15(15) . .
C10 C9 C8 108.3(3) . .
C10 C9 Ce1 75.22(14) . .
C8 C9 Ce1 75.16(15) . .
C9 C10 C6 107.8(3) . .
C9 C10 Ce1 75.27(14) . .
C6 C10 Ce1 74.02(15) . .
C15 C11 C12 107.2(3) . .
C15 C11 Ce1 74.93(17) . .
C12 C11 Ce1 75.96(17) . .
C13 C12 C11 107.7(3) . .
C13 C12 Ce1 74.25(16) . .
C11 C12 Ce1 74.58(17) . .
C12 C13 C14 109.2(3) . .
C12 C13 Ce1 76.43(16) . .
C14 C13 Ce1 75.54(15) . .
C15 C14 C13 106.7(3) . .
C15 C14 Ce1 75.06(16) . .
C13 C14 Ce1 74.97(16) . .
C14 C15 C11 109.2(3) . .
C14 C15 Ce1 75.46(16) . .
C11 C15 Ce1 75.54(17) . .
Cl1 Ce1 C1 86.92(7) . .
Cl1 Ce1 C7 123.60(7) . .
C1 Ce1 C7 140.72(10) . .
Cl1 Ce1 C2 117.04(7) . .
C1 Ce1 C2 30.15(9) . .
C7 Ce1 C2 114.84(10) . .
Cl1 Ce1 C6 96.26(7) . .
C1 Ce1 C6 166.82(9) . .
C7 Ce1 C6 30.13(10) . .
C2 Ce1 C6 144.89(10) . .
Cl1 Ce1 C3 126.36(6) . .
C1 Ce1 C3 49.57(9) . .
C7 Ce1 C3 91.16(9) . .
C2 Ce1 C3 29.88(9) . .
C6 Ce1 C3 120.06(9) . .
Cl1 Ce1 C5 77.15(6) . .
C1 Ce1 C5 29.85(8) . .
C7 Ce1 C5 126.06(9) . .
C2 Ce1 C5 49.33(9) . .
C6 Ce1 C5 138.74(9) . .
C3 Ce1 C5 49.34(9) . .
Cl1 Ce1 C13 85.99(7) . .
C1 Ce1 C13 119.24(9) . .
C7 Ce1 C13 89.64(10) . .
C2 Ce1 C13 116.88(9) . .
C6 Ce1 C13 73.82(9) . .
C3 Ce1 C13 138.55(9) . .
C5 Ce1 C13 144.13(9) . .
Cl1 Ce1 C15 98.58(8) . .
C1 Ce1 C15 73.58(9) . .
C7 Ce1 C15 119.06(10) . .
C2 Ce1 C15 69.68(9) . .
C6 Ce1 C15 118.33(9) . .
C3 Ce1 C15 96.83(9) . .
C5 Ce1 C15 102.93(8) . .
C13 Ce1 C15 48.27(9) . .
Cl1 Ce1 C14 75.67(8) . .
C1 Ce1 C14 90.76(9) . .
C7 Ce1 C14 118.50(10) . .
C2 Ce1 C14 96.64(9) . .
C6 Ce1 C14 102.41(9) . .
C3 Ce1 C14 125.50(9) . .
C5 Ce1 C14 114.75(9) . .
C13 Ce1 C14 29.49(9) . .
C15 Ce1 C14 29.48(10) . .
Cl1 Ce1 C11 124.55(9) . .
C1 Ce1 C11 90.26(10) . .
C7 Ce1 C11 90.66(11) . .
C2 Ce1 C11 72.62(10) . .
C6 Ce1 C11 98.34(10) . .
C3 Ce1 C11 89.97(10) . .
C5 Ce1 C11 119.15(10) . .
C13 Ce1 C11 48.59(10) . .
C15 Ce1 C11 29.53(11) . .
C14 Ce1 C11 48.99(11) . .
Cl1 Ce1 C4 99.84(6) . .
C1 Ce1 C4 49.30(8) . .
C7 Ce1 C4 97.35(9) . .
C2 Ce1 C4 49.33(8) . .
C6 Ce1 C4 117.52(8) . .
C3 Ce1 C4 30.04(9) . .
C5 Ce1 C4 29.67(8) . .
C13 Ce1 C4 166.19(8) . .
C15 Ce1 C4 118.11(8) . .
C14 Ce1 C4 140.05(8) . .
C11 Ce1 C4 119.11(10) . .
C1S C2S C4S 121.4(7) . 3_577
C1S C2S C3S 119.8(6) . .
C4S C2S C3S 118.7(6) 3_577 .
C4S C3S C2S 121.0(5) . .
C3S C4S C2S 120.2(6) . 3_577

loop_
_geom_bond_atom_site_label_1
_geom_bond_atom_site_label_2
_geom_bond_distance
_geom_bond_site_symmetry_2
C1 C5 1.399(4) .
C1 C2 1.409(4) .
C1 Ce1 2.700(2) .
C2 C3 1.403(4) .
C2 Ce1 2.718(2) .
C3 C4 1.417(4) .
C3 Ce1 2.722(3) .
C4 C5 1.402(4) .
C4 Ce1 2.745(2) .
C5 Ce1 2.731(2) .
C6 C10 1.401(4) .
C6 C7 1.411(5) .
C6 Ce1 2.719(2) .
C7 C8 1.393(4) .
C7 Ce1 2.711(3) .
C8 C9 1.408(4) .
C8 Ce1 2.748(3) .
C9 C10 1.400(4) .
C9 Ce1 2.748(2) .
C10 Ce1 2.748(2) .
C11 C15 1.396(5) .
C11 C12 1.399(5) .
C11 Ce1 2.742(3) .
C12 C13 1.390(5) .
C12 Ce1 2.760(3) .
C13 C14 1.393(4) .
C13 Ce1 2.732(3) .
C14 C15 1.393(5) .
C14 Ce1 2.739(3) .
C15 Ce1 2.734(3) .
Ce1 Cl1 2.6666(7) .
C1S C2S 1.238(8) .
C2S C4S 1.378(6) 3_577
C2S C3S 1.399(8) .
C3S C4S 1.335(9) .
C4S C2S 1.378(6) 3_577
